data_7121198
loop_
_publ_author_name
'Trofimov, B. A.'
'Belyaeva, K. V.'
'Nikitina, L. P.'
'Afonin, A. V.'
'Vashchenko, A. V.'
'Muzalevskiy, V. M.'
'Nenajdenko, V. G.'

_publ_section_title
;
 Metal-free stereoselective annulation of quinolines with
 trifluoroacetylacetylenes and water: an access to fluorinated
 oxazinoquinolines.
;
_journal_issue 18
_journal_name_full 'Chemical communications (Cambridge, England)'
_journal_page_first 2268
_journal_page_last 2271
_journal_paper_doi 10.1039/c7cc09725e
_journal_volume 54
_journal_year 2018
_chemical_formula_moiety 'C9 H6 Br N, C19 H13 Br F3 N O2'
_chemical_formula_sum 'C28 H19 Br2 F3 N2 O2'
_chemical_formula_weight 632.27
_space_group_crystal_system monoclinic
_space_group_IT_number 14
_space_group_name_Hall '-P 2yn'
_space_group_name_H-M_alt 'P 1 21/n 1'
_symmetry_space_group_name_Hall '-P 2yn'
_symmetry_space_group_name_H-M 'P 1 21/n 1'
_atom_sites_solution_hydrogens mixed
_atom_sites_solution_primary direct
_audit_creation_date 2017-04-20
_audit_creation_method
;
Olex2 1.2
(compiled 2017.03.28 svn.r3405 for OlexSys, GUI svn.r5335)
;
_audit_update_record
;
2017-04-20 deposited with the CCDC.
2018-01-29 downloaded from the CCDC.
;
_cell_angle_alpha 90
_cell_angle_beta 95.46(2)
_cell_angle_gamma 90
_cell_formula_units_Z 4
_cell_length_a 10.054(5)
_cell_length_b 15.229(9)
_cell_length_c 17.101(10)
_cell_measurement_reflns_used 632
_cell_measurement_temperature 293.15
_cell_measurement_theta_max 2.26
_cell_measurement_theta_min 23.5
_cell_volume 2606(3)
_computing_molecular_graphics 'Olex2 (Dolomanov et al., 2009)'
_computing_publication_material 'Olex2 (Dolomanov et al., 2009)'
_computing_structure_refinement 'ShelXL (Sheldrick, 2015)'
_computing_structure_solution 'ShelXS (Sheldrick, 2008)'
_diffrn_ambient_temperature 293.15
_diffrn_measured_fraction_theta_full 1.000
_diffrn_measured_fraction_theta_max 0.997
_diffrn_measurement_device_type 'Bruker D8 Venture'
_diffrn_measurement_method '\f and \w scans'
_diffrn_radiation_monochromator No
_diffrn_radiation_type MoK\a
_diffrn_radiation_wavelength 0.71073
_diffrn_reflns_av_R_equivalents 0.0589
_diffrn_reflns_av_unetI/netI 0.0376
_diffrn_reflns_Laue_measured_fraction_full 1.000
_diffrn_reflns_Laue_measured_fraction_max 0.997
_diffrn_reflns_limit_h_max 12
_diffrn_reflns_limit_h_min -12
_diffrn_reflns_limit_k_max 19
_diffrn_reflns_limit_k_min -19
_diffrn_reflns_limit_l_max 21
_diffrn_reflns_limit_l_min -21
_diffrn_reflns_number 52763
_diffrn_reflns_point_group_measured_fraction_full 1.000
_diffrn_reflns_point_group_measured_fraction_max 0.997
_diffrn_reflns_theta_full 25.242
_diffrn_reflns_theta_max 26.734
_diffrn_reflns_theta_min 2.260
_diffrn_source IuS
_exptl_absorpt_coefficient_mu 3.160
_exptl_absorpt_correction_T_max 0.5330
_exptl_absorpt_correction_T_min 0.2940
_exptl_absorpt_correction_type multi-scan
_exptl_absorpt_process_details SADABS
_exptl_crystal_colour 'light colourless'
_exptl_crystal_colour_modifier light
_exptl_crystal_colour_primary colourless
_exptl_crystal_density_diffrn 1.611
_exptl_crystal_description block
_exptl_crystal_F_000 1256
_exptl_crystal_size_max 0.513
_exptl_crystal_size_mid 0.315
_exptl_crystal_size_min 0.228
_refine_diff_density_max 0.556
_refine_diff_density_min -0.457
_refine_diff_density_rms 0.052
_refine_ls_extinction_coef 0.00181(18)
_refine_ls_extinction_expression Fc^*^=kFc[1+0.001xFc^2^\l^3^/sin(2\q)]^-1/4^
_refine_ls_extinction_method SHELXL
_refine_ls_goodness_of_fit_ref 1.021
_refine_ls_hydrogen_treatment mixed
_refine_ls_matrix_type full
_refine_ls_number_parameters 338
_refine_ls_number_reflns 5518
_refine_ls_number_restraints 0
_refine_ls_restrained_S_all 1.021
_refine_ls_R_factor_all 0.0852
_refine_ls_R_factor_gt 0.0445
_refine_ls_shift/su_max 0.001
_refine_ls_shift/su_mean 0.000
_refine_ls_structure_factor_coef Fsqd
_refine_ls_weighting_details 'w=1/[\s^2^(Fo^2^)+(0.0258P)^2^+2.6633P] where P=(Fo^2^+2Fc^2^)/3'
_refine_ls_weighting_scheme calc
_refine_ls_wR_factor_gt 0.0776
_refine_ls_wR_factor_ref 0.0889
_reflns_Friedel_coverage 0.000
_reflns_number_gt 3696
_reflns_number_total 5518
_reflns_threshold_expression 'I > 2\s(I)'
_cod_data_source_file c7cc09725e2.cif
_cod_data_source_block a_a
_cod_depositor_comments 'Adding full bibliography for 7121197--7121198.cif.'
_cod_original_cell_volume 2607(3)
_cod_database_code 7121198
_shelxl_version_number 2013-4
_shelx_space_group_comment
;
The symmetry employed for this shelxl refinement is uniquely defined
by the following loop, which should always be used as a source of
symmetry information in preference to the above space-group names.
They are only intended as comments.
;
_shelx_estimated_absorpt_t_max 0.533
_shelx_estimated_absorpt_t_min 0.294
_olex2_refinement_description
;
1. Fixed Uiso
 At 1.2 times of:
  All C(H) groups
 At 1.5 times of:
  All O(H) groups
2.a Ternary CH refined with riding coordinates:
 C21(H21)
2.b Aromatic/amide H refined with riding coordinates:
 C1(H1), C3(H3), C5(H5), C6(H6), C8(H8), C9(H9), C10(H10), C11(H11), C12(H12),
 C16(H16), C17(H17), C18(H18), C19(H19), C24(H24), C25(H25), C26(H26), C28(H28)
;
_olex2_submission_special_instructions 'No special instructions were received'

loop_
_space_group_symop_operation_xyz
'x, y, z'
'-x+1/2, y+1/2, -z+1/2'
'-x, -y, -z'
'x-1/2, -y-1/2, z-1/2'

loop_
_atom_site_label
_atom_site_type_symbol
_atom_site_fract_x
_atom_site_fract_y
_atom_site_fract_z
_atom_site_U_iso_or_equiv
_atom_site_adp_type
_atom_site_occupancy
_atom_site_site_symmetry_order
_atom_site_calc_flag
_atom_site_refinement_flags_posn
Br1 Br 0.13319(5) 0.60852(2) 0.89383(3) 0.08246(17) Uani 1 1 d .
Br2 Br 0.58695(5) 0.47529(3) 0.90797(2) 0.07271(16) Uani 1 1 d .
O1 O 0.50198(19) 0.44113(12) 0.71663(11) 0.0383(5) Uani 1 1 d .
F2 F 0.3059(2) 0.35264(16) 0.55335(12) 0.0765(6) Uani 1 1 d .
F3 F 0.4158(2) 0.47445(14) 0.56303(12) 0.0738(6) Uani 1 1 d .
F4 F 0.2566(2) 0.45176(15) 0.63559(13) 0.0762(6) Uani 1 1 d .
O0AA O 0.3923(2) 0.30604(14) 0.70607(14) 0.0500(6) Uani 1 1 d .
H0AA H 0.342(4) 0.326(3) 0.735(2) 0.075 Uiso 1 1 d R
N1 N 0.2196(3) 0.36692(17) 0.80858(15) 0.0507(7) Uani 1 1 d .
N2 N 0.7295(2) 0.42168(14) 0.69430(13) 0.0341(5) Uani 1 1 d .
C1 C 0.2165(3) 0.4506(2) 0.82690(19) 0.0525(8) Uani 1 1 d .
H1 H 0.2808 0.4875 0.8091 0.063 Uiso 1 1 calc R
C2 C 0.1215(3) 0.4868(2) 0.87175(19) 0.0487(8) Uani 1 1 d .
C3 C 0.0236(3) 0.4360(2) 0.89661(19) 0.0524(8) Uani 1 1 d .
H3 H -0.0409 0.4601 0.9257 0.063 Uiso 1 1 calc R
C4 C 0.0210(3) 0.3450(2) 0.87754(17) 0.0456(8) Uani 1 1 d .
C5 C -0.0762(4) 0.2856(3) 0.9002(2) 0.0660(10) Uani 1 1 d .
H5 H -0.1445 0.3059 0.9285 0.079 Uiso 1 1 calc R
C6 C -0.0707(4) 0.1995(3) 0.8811(2) 0.0746(12) Uani 1 1 d .
H6 H -0.1357 0.1611 0.8961 0.090 Uiso 1 1 calc R
C7 C 0.1237(3) 0.31296(19) 0.83450(16) 0.0424(7) Uani 1 1 d .
C8 C 0.0319(5) 0.1680(2) 0.8391(2) 0.0699(11) Uani 1 1 d .
H8 H 0.0347 0.1087 0.8266 0.084 Uiso 1 1 calc R
C9 C 0.1279(4) 0.2227(2) 0.81630(19) 0.0567(9) Uani 1 1 d .
H9 H 0.1960 0.2007 0.7888 0.068 Uiso 1 1 calc R
C10 C 0.9474(4) 0.6479(3) 0.6476(2) 0.0723(11) Uani 1 1 d .
H10 H 0.9994 0.6967 0.6386 0.087 Uiso 1 1 calc R
C11 C 0.9238(4) 0.5850(2) 0.5902(2) 0.0640(10) Uani 1 1 d .
H11 H 0.9591 0.5921 0.5423 0.077 Uiso 1 1 calc R
C12 C 0.8480(3) 0.5110(2) 0.60301(18) 0.0459(8) Uani 1 1 d .
H12 H 0.8310 0.4695 0.5634 0.055 Uiso 1 1 calc R
C13 C 0.7974(3) 0.49896(18) 0.67539(16) 0.0370(7) Uani 1 1 d .
C14 C 0.6962(3) 0.35402(17) 0.63829(15) 0.0337(6) Uani 1 1 d .
C15 C 0.8056(3) 0.30822(17) 0.60288(15) 0.0348(6) Uani 1 1 d .
C16 C 0.7839(3) 0.2675(2) 0.53007(17) 0.0445(7) Uani 1 1 d .
H16 H 0.7006 0.2717 0.5015 0.053 Uiso 1 1 calc R
C17 C 0.8849(3) 0.2210(2) 0.49978(19) 0.0534(9) Uani 1 1 d .
H17 H 0.8689 0.1935 0.4513 0.064 Uiso 1 1 calc R
C18 C 1.0081(3) 0.2151(2) 0.5403(2) 0.0544(9) Uani 1 1 d .
H18 H 1.0756 0.1834 0.5196 0.065 Uiso 1 1 calc R
C19 C 0.8943(4) 0.6385(2) 0.7177(2) 0.0644(10) Uani 1 1 d .
H19 H 0.9095 0.6815 0.7560 0.077 Uiso 1 1 calc R
C20 C 0.8173(3) 0.5648(2) 0.73254(18) 0.0460(8) Uani 1 1 d .
C21 C 0.6360(3) 0.42325(18) 0.75296(15) 0.0355(7) Uani 1 1 d .
H21 H 0.6361 0.3655 0.7782 0.043 Uiso 1 1 calc R
C22 C 0.4568(3) 0.37066(18) 0.66673(17) 0.0391(7) Uani 1 1 d .
C23 C 0.3583(3) 0.4135(2) 0.6040(2) 0.0539(9) Uani 1 1 d .
C24 C 0.5687(3) 0.32730(18) 0.62879(17) 0.0398(7) Uani 1 1 d .
H24 H 0.5482 0.2789 0.5967 0.048 Uiso 1 1 calc R
C25 C 0.9315(3) 0.3019(2) 0.64291(18) 0.0473(8) Uani 1 1 d .
H25 H 0.9485 0.3291 0.6916 0.057 Uiso 1 1 calc R
C26 C 1.0325(3) 0.2558(2) 0.6115(2) 0.0565(9) Uani 1 1 d .
H26 H 1.1169 0.2525 0.6388 0.068 Uiso 1 1 calc R
C27 C 0.6708(3) 0.49091(19) 0.81450(16) 0.0433(7) Uani 1 1 d .
C28 C 0.7548(3) 0.5560(2) 0.80508(18) 0.0505(8) Uani 1 1 d .
H28 H 0.7739 0.5964 0.8453 0.061 Uiso 1 1 calc R

loop_
_atom_site_aniso_label
_atom_site_aniso_U_11
_atom_site_aniso_U_22
_atom_site_aniso_U_33
_atom_site_aniso_U_23
_atom_site_aniso_U_13
_atom_site_aniso_U_12
Br1 0.0843(3) 0.0419(2) 0.1186(4) -0.0130(2) -0.0035(3) 0.0021(2)
Br2 0.1070(4) 0.0716(3) 0.0433(2) -0.01045(18) 0.0263(2) -0.0054(2)
O1 0.0403(12) 0.0331(10) 0.0419(11) -0.0040(9) 0.0059(9) 0.0030(9)
F2 0.0592(13) 0.1031(17) 0.0641(13) -0.0173(12) -0.0110(10) -0.0110(12)
F3 0.0767(15) 0.0821(15) 0.0617(12) 0.0268(11) 0.0026(11) -0.0018(12)
F4 0.0553(13) 0.0951(16) 0.0788(14) 0.0062(12) 0.0088(11) 0.0271(12)
O0AA 0.0529(15) 0.0379(12) 0.0628(15) -0.0008(11) 0.0237(11) -0.0041(10)
N1 0.0533(17) 0.0461(16) 0.0550(16) 0.0050(13) 0.0163(13) -0.0007(13)
N2 0.0379(14) 0.0316(12) 0.0326(12) -0.0014(10) 0.0027(10) -0.0034(10)
C1 0.053(2) 0.0446(19) 0.060(2) 0.0088(16) 0.0106(17) -0.0057(16)
C2 0.050(2) 0.0384(17) 0.0562(19) -0.0008(15) -0.0024(16) 0.0031(16)
C3 0.043(2) 0.058(2) 0.057(2) -0.0067(17) 0.0091(16) 0.0052(17)
C4 0.046(2) 0.0488(19) 0.0415(17) 0.0007(15) 0.0018(15) -0.0074(16)
C5 0.059(2) 0.083(3) 0.058(2) -0.008(2) 0.0145(18) -0.024(2)
C6 0.088(3) 0.073(3) 0.062(2) 0.001(2) 0.003(2) -0.043(2)
C7 0.049(2) 0.0418(17) 0.0355(16) 0.0062(13) -0.0016(14) -0.0018(15)
C8 0.107(3) 0.044(2) 0.056(2) -0.0005(17) -0.004(2) -0.017(2)
C9 0.075(3) 0.046(2) 0.0479(19) -0.0011(16) 0.0024(18) -0.0024(19)
C10 0.081(3) 0.056(2) 0.079(3) 0.008(2) 0.003(2) -0.032(2)
C11 0.068(3) 0.061(2) 0.065(2) 0.014(2) 0.0168(19) -0.011(2)
C12 0.0460(19) 0.0442(18) 0.0477(18) 0.0017(15) 0.0055(15) -0.0017(15)
C13 0.0352(17) 0.0338(15) 0.0408(16) 0.0024(12) -0.0023(13) -0.0025(13)
C14 0.0406(18) 0.0298(14) 0.0310(14) 0.0004(12) 0.0042(13) 0.0002(13)
C15 0.0368(17) 0.0335(15) 0.0341(15) -0.0032(12) 0.0031(13) -0.0017(13)
C16 0.0381(18) 0.0528(19) 0.0426(17) -0.0079(15) 0.0033(14) -0.0017(15)
C17 0.053(2) 0.064(2) 0.0451(18) -0.0191(16) 0.0097(16) 0.0027(17)
C18 0.048(2) 0.055(2) 0.062(2) -0.0107(17) 0.0134(18) 0.0114(17)
C19 0.080(3) 0.044(2) 0.066(2) -0.0041(18) -0.005(2) -0.0200(19)
C20 0.052(2) 0.0393(17) 0.0449(18) 0.0004(14) -0.0059(15) -0.0062(15)
C21 0.0437(18) 0.0298(14) 0.0329(14) 0.0021(12) 0.0028(13) 0.0001(13)
C22 0.0385(18) 0.0360(16) 0.0435(17) -0.0045(13) 0.0071(14) -0.0069(13)
C23 0.044(2) 0.066(2) 0.052(2) 0.0005(18) 0.0053(17) 0.0007(18)
C24 0.0434(19) 0.0337(15) 0.0426(17) -0.0074(13) 0.0064(14) -0.0041(14)
C25 0.047(2) 0.0541(19) 0.0394(17) -0.0094(15) -0.0032(15) 0.0063(16)
C26 0.042(2) 0.069(2) 0.057(2) -0.0050(18) -0.0012(17) 0.0136(18)
C27 0.058(2) 0.0398(17) 0.0318(15) -0.0036(13) 0.0035(14) 0.0050(16)
C28 0.069(2) 0.0398(18) 0.0414(17) -0.0108(14) -0.0040(16) -0.0031(17)

loop_
_atom_type_symbol
_atom_type_description
_atom_type_scat_dispersion_real
_atom_type_scat_dispersion_imag
_atom_type_scat_source
C C 0.0033 0.0016 'International Tables Vol C Tables 4.2.6.8 and 6.1.1.4'
H H 0.0000 0.0000 'International Tables Vol C Tables 4.2.6.8 and 6.1.1.4'
N N 0.0061 0.0033 'International Tables Vol C Tables 4.2.6.8 and 6.1.1.4'
O O 0.0106 0.0060 'International Tables Vol C Tables 4.2.6.8 and 6.1.1.4'
F F 0.0171 0.0103 'International Tables Vol C Tables 4.2.6.8 and 6.1.1.4'
Br Br -0.2901 2.4595 'International Tables Vol C Tables 4.2.6.8 and 6.1.1.4'

loop_
_geom_angle_atom_site_label_1
_geom_angle_atom_site_label_2
_geom_angle_atom_site_label_3
_geom_angle
C22 O1 C21 110.2(2)
C22 O0AA H0AA 112(3)
C1 N1 C7 118.1(3)
C13 N2 C14 122.4(2)
C13 N2 C21 120.5(2)
C14 N2 C21 110.7(2)
N1 C1 H1 118.4
N1 C1 C2 123.2(3)
C2 C1 H1 118.4
C1 C2 Br1 117.7(2)
C3 C2 Br1 122.1(3)
C3 C2 C1 120.3(3)
C2 C3 H3 120.6
C2 C3 C4 118.9(3)
C4 C3 H3 120.6
C5 C4 C3 123.9(3)
C7 C4 C3 117.2(3)
C7 C4 C5 118.8(3)
C4 C5 H5 119.7
C6 C5 C4 120.6(4)
C6 C5 H5 119.7
C5 C6 H6 119.8
C5 C6 C8 120.3(4)
C8 C6 H6 119.8
N1 C7 C4 122.2(3)
N1 C7 C9 118.4(3)
C9 C7 C4 119.4(3)
C6 C8 H8 119.5
C9 C8 C6 121.1(4)
C9 C8 H8 119.5
C7 C9 H9 120.1
C8 C9 C7 119.8(4)
C8 C9 H9 120.1
C11 C10 H10 120.1
C19 C10 H10 120.1
C19 C10 C11 119.8(3)
C10 C11 H11 119.6
C10 C11 C12 120.9(3)
C12 C11 H11 119.6
C11 C12 H12 120.1
C11 C12 C13 119.9(3)
C13 C12 H12 120.1
C12 C13 N2 122.5(3)
C12 C13 C20 119.0(3)
C20 C13 N2 118.5(3)
N2 C14 C15 118.6(2)
C24 C14 N2 117.6(2)
C24 C14 C15 123.2(3)
C16 C15 C14 121.2(3)
C25 C15 C14 120.7(2)
C25 C15 C16 118.1(3)
C15 C16 H16 119.8
C17 C16 C15 120.5(3)
C17 C16 H16 119.8
C16 C17 H17 119.7
C18 C17 C16 120.6(3)
C18 C17 H17 119.7
C17 C18 H18 120.0
C17 C18 C26 120.0(3)
C26 C18 H18 120.0
C10 C19 H19 119.6
C10 C19 C20 120.9(3)
C20 C19 H19 119.6
C13 C20 C28 119.0(3)
C19 C20 C13 119.4(3)
C19 C20 C28 121.5(3)
O1 C21 H21 108.6
O1 C21 C27 108.5(2)
N2 C21 O1 110.2(2)
N2 C21 H21 108.6
N2 C21 C27 112.2(2)
C27 C21 H21 108.6
O1 C22 C23 104.3(2)
O1 C22 C24 112.4(2)
O0AA C22 O1 112.5(2)
O0AA C22 C23 109.9(3)
O0AA C22 C24 107.5(2)
C24 C22 C23 110.2(2)
F2 C23 C22 110.2(3)
F3 C23 F2 107.8(3)
F3 C23 F4 107.3(3)
F3 C23 C22 112.4(3)
F4 C23 F2 107.1(3)
F4 C23 C22 111.8(3)
C14 C24 C22 124.1(3)
C14 C24 H24 117.9
C22 C24 H24 117.9
C15 C25 H25 119.6
C15 C25 C26 120.9(3)
C26 C25 H25 119.6
C18 C26 C25 120.0(3)
C18 C26 H26 120.0
C25 C26 H26 120.0
C21 C27 Br2 114.6(2)
C28 C27 Br2 122.6(2)
C28 C27 C21 122.8(3)
C20 C28 H28 119.7
C27 C28 C20 120.5(3)
C27 C28 H28 119.7

loop_
_geom_bond_atom_site_label_1
_geom_bond_atom_site_label_2
_geom_bond_distance
Br1 C2 1.893(3)
Br2 C27 1.892(3)
O1 C21 1.455(3)
O1 C22 1.419(3)
F2 C23 1.342(4)
F3 C23 1.328(4)
F4 C23 1.335(4)
O0AA H0AA 0.80(4)
O0AA C22 1.387(3)
N1 C1 1.313(4)
N1 C7 1.372(4)
N2 C13 1.413(3)
N2 C14 1.425(3)
N2 C21 1.439(3)
C1 H1 0.9300
C1 C2 1.394(5)
C2 C3 1.352(5)
C3 H3 0.9300
C3 C4 1.423(4)
C4 C5 1.412(5)
C4 C7 1.411(4)
C5 H5 0.9300
C5 C6 1.354(5)
C6 H6 0.9300
C6 C8 1.398(6)
C7 C9 1.411(4)
C8 H8 0.9300
C8 C9 1.360(5)
C9 H9 0.9300
C10 H10 0.9300
C10 C11 1.375(5)
C10 C19 1.366(5)
C11 H11 0.9300
C11 C12 1.390(5)
C12 H12 0.9300
C12 C13 1.394(4)
C13 C20 1.402(4)
C14 C15 1.480(4)
C14 C24 1.339(4)
C15 C16 1.389(4)
C15 C25 1.384(4)
C16 H16 0.9300
C16 C17 1.379(4)
C17 H17 0.9300
C17 C18 1.364(5)
C18 H18 0.9300
C18 C26 1.367(5)
C19 H19 0.9300
C19 C20 1.399(5)
C20 C28 1.449(4)
C21 H21 0.9800
C21 C27 1.490(4)
C22 C23 1.535(4)
C22 C24 1.504(4)
C24 H24 0.9300
C25 H25 0.9300
C25 C26 1.385(4)
C26 H26 0.9300
C27 C28 1.322(4)
C28 H28 0.9300

loop_
_geom_torsion_atom_site_label_1
_geom_torsion_atom_site_label_2
_geom_torsion_atom_site_label_3
_geom_torsion_atom_site_label_4
_geom_torsion
Br1 C2 C3 C4 179.8(2)
Br2 C27 C28 C20 179.6(2)
O1 C21 C27 Br2 75.4(2)
O1 C21 C27 C28 -105.4(3)
O1 C22 C23 F2 -178.8(2)
O1 C22 C23 F3 60.9(3)
O1 C22 C23 F4 -59.9(3)
O1 C22 C24 C14 -2.5(4)
O0AA C22 C23 F2 -58.0(3)
O0AA C22 C23 F3 -178.3(3)
O0AA C22 C23 F4 60.9(3)
O0AA C22 C24 C14 -126.9(3)
N1 C1 C2 Br1 179.2(3)
N1 C1 C2 C3 -2.2(5)
N1 C7 C9 C8 -178.0(3)
N2 C13 C20 C19 174.4(3)
N2 C13 C20 C28 -7.0(4)
N2 C14 C15 C16 -155.6(3)
N2 C14 C15 C25 26.9(4)
N2 C14 C24 C22 7.0(4)
N2 C21 C27 Br2 -162.51(19)
N2 C21 C27 C28 16.6(4)
C1 N1 C7 C4 2.0(5)
C1 N1 C7 C9 -178.8(3)
C1 C2 C3 C4 1.2(5)
C2 C3 C4 C5 -180.0(3)
C2 C3 C4 C7 1.1(5)
C3 C4 C5 C6 -178.7(4)
C3 C4 C7 N1 -2.8(4)
C3 C4 C7 C9 178.0(3)
C4 C5 C6 C8 0.4(6)
C4 C7 C9 C8 1.2(5)
C5 C4 C7 N1 178.2(3)
C5 C4 C7 C9 -1.0(5)
C5 C6 C8 C9 -0.2(6)
C6 C8 C9 C7 -0.6(5)
C7 N1 C1 C2 0.5(5)
C7 C4 C5 C6 0.2(5)
C10 C11 C12 C13 -1.4(5)
C10 C19 C20 C13 1.6(5)
C10 C19 C20 C28 -176.9(4)
C11 C10 C19 C20 0.9(6)
C11 C12 C13 N2 -174.4(3)
C11 C12 C13 C20 3.9(5)
C12 C13 C20 C19 -3.9(5)
C12 C13 C20 C28 174.6(3)
C13 N2 C14 C15 61.6(3)
C13 N2 C14 C24 -127.4(3)
C13 N2 C21 O1 91.3(3)
C13 N2 C21 C27 -29.8(3)
C13 C20 C28 C27 -5.9(5)
C14 N2 C13 C12 -6.4(4)
C14 N2 C13 C20 175.3(3)
C14 N2 C21 O1 -61.2(3)
C14 N2 C21 C27 177.7(2)
C14 C15 C16 C17 -176.4(3)
C14 C15 C25 C26 177.1(3)
C15 C14 C24 C22 177.5(3)
C15 C16 C17 C18 -0.8(5)
C15 C25 C26 C18 -0.6(5)
C16 C15 C25 C26 -0.5(5)
C16 C17 C18 C26 -0.3(5)
C17 C18 C26 C25 1.0(5)
C19 C10 C11 C12 -1.0(6)
C19 C20 C28 C27 172.6(3)
C21 O1 C22 O0AA 89.0(3)
C21 O1 C22 C23 -152.0(2)
C21 O1 C22 C24 -32.6(3)
C21 N2 C13 C12 -155.6(3)
C21 N2 C13 C20 26.1(4)
C21 N2 C14 C15 -146.5(2)
C21 N2 C14 C24 24.5(3)
C21 C27 C28 C20 0.5(5)
C22 O1 C21 N2 66.0(3)
C22 O1 C21 C27 -170.7(2)
C23 C22 C24 C14 113.4(3)
C24 C14 C15 C16 34.0(4)
C24 C14 C15 C25 -143.6(3)
C24 C22 C23 F2 60.3(3)
C24 C22 C23 F3 -60.0(3)
C24 C22 C23 F4 179.2(3)
C25 C15 C16 C17 1.2(4)
